data_4114992
loop_
_publ_author_name
'Yann Bretonni\`ere'
'Marinella Mazzanti'
'Jacques P\'ecaut'
'Marilyn M. Olmstead'

_publ_section_title
;
 Cation-Controlled Self-Assembly of a Hexameric Europium Wheel
;
_journal_name_full 'Journal of the American Chemical Society'
_journal_page_first 9012
_journal_page_last 9013
_journal_paper_doi 10.1021/ja012177e
_journal_volume 124
_journal_year 2002
_chemical_formula_moiety '2 (C32 H20 Eu N6 O4), 2 (C F3 O3 S), H2 O'
_chemical_formula_sum 'C66 H42 Eu2 F6 N12 O15 S2'
_chemical_formula_weight 1725.18
_chemical_name_systematic
;
 ?
;
_space_group_IT_number 15
_symmetry_cell_setting monoclinic
_symmetry_space_group_name_Hall '-C 2yc'
_symmetry_space_group_name_H-M 'C 1 2/c 1'
_atom_sites_solution_hydrogens geom
_atom_sites_solution_primary direct
_atom_sites_solution_secondary difmap
_audit_creation_method SHELXL-97
_cell_angle_alpha 90.00
_cell_angle_beta 110.637(2)
_cell_angle_gamma 90.00
_cell_formula_units_Z 4
_cell_length_a 31.537(3)
_cell_length_b 8.8546(8)
_cell_length_c 23.933(2)
_cell_measurement_temperature 193(2)
_cell_volume 6254.4(10)
_computing_cell_refinement 'Bruker SMART'
_computing_data_collection 'Bruker SMART'
_computing_data_reduction 'Bruker SHELXTL'
_computing_molecular_graphics 'Bruker SHELXTL'
_computing_publication_material 'Bruker SHELXTL'
_computing_structure_refinement 'SHELXL-97 (Sheldrick, 1997)'
_computing_structure_solution 'SHELXS-97 (Sheldrick, 1990)'
_diffrn_ambient_temperature 193(2)
_diffrn_measured_fraction_theta_full 0.883
_diffrn_measured_fraction_theta_max 0.883
_diffrn_measurement_device_type 'CCD area detector'
_diffrn_measurement_method 'phi and omega scans'
_diffrn_radiation_monochromator graphite
_diffrn_radiation_source 'fine-focus sealed tube'
_diffrn_radiation_type MoK\a
_diffrn_radiation_wavelength 0.71073
_diffrn_reflns_av_R_equivalents 0.0408
_diffrn_reflns_av_sigmaI/netI 0.0927
_diffrn_reflns_limit_h_max 39
_diffrn_reflns_limit_h_min -42
_diffrn_reflns_limit_k_max 11
_diffrn_reflns_limit_k_min -8
_diffrn_reflns_limit_l_max 32
_diffrn_reflns_limit_l_min -13
_diffrn_reflns_number 15032
_diffrn_reflns_theta_full 28.90
_diffrn_reflns_theta_max 28.90
_diffrn_reflns_theta_min 1.82
_exptl_absorpt_coefficient_mu 2.154
_exptl_absorpt_correction_type none
_exptl_crystal_density_diffrn 1.832
_exptl_crystal_F_000 3416
_exptl_crystal_size_max 0.08
_exptl_crystal_size_mid 0.08
_exptl_crystal_size_min 0.2
_refine_diff_density_max 2.552
_refine_diff_density_min -1.336
_refine_diff_density_rms 0.180
_refine_ls_extinction_method none
_refine_ls_goodness_of_fit_ref 1.004
_refine_ls_hydrogen_treatment mixed
_refine_ls_matrix_type full
_refine_ls_number_parameters 465
_refine_ls_number_reflns 7265
_refine_ls_number_restraints 0
_refine_ls_restrained_S_all 1.004
_refine_ls_R_factor_all 0.0802
_refine_ls_R_factor_gt 0.0385
_refine_ls_shift/su_max 0.000
_refine_ls_shift/su_mean 0.000
_refine_ls_structure_factor_coef Fsqd
_refine_ls_weighting_details 'calc w=1/[\s^2^(Fo^2^)+(0.0524P)^2^+0.0000P] where P=(Fo^2^+2Fc^2^)/3'
_refine_ls_weighting_scheme calc
_refine_ls_wR_factor_gt 0.0873
_refine_ls_wR_factor_ref 0.1106
_reflns_number_gt 4717
_reflns_number_total 7265
_reflns_threshold_expression >2sigma(I)
_cod_data_source_file ja012177e_1.cif
_cod_data_source_block struc1
_cod_original_cell_volume 6254.5(10)
_cod_database_code 4114992

loop_
_symmetry_equiv_pos_as_xyz
'x, y, z'
'-x, y, -z+1/2'
'x+1/2, y+1/2, z'
'-x+1/2, y+1/2, -z+1/2'
'-x, -y, -z'
'x, -y, z-1/2'
'-x+1/2, -y+1/2, -z'
'x+1/2, -y+1/2, z-1/2'

loop_
_atom_site_label
_atom_site_type_symbol
_atom_site_fract_x
_atom_site_fract_y
_atom_site_fract_z
_atom_site_U_iso_or_equiv
_atom_site_adp_type
_atom_site_occupancy
_atom_site_symmetry_multiplicity
_atom_site_calc_flag
_atom_site_refinement_flags
Eu Eu 0.135208(9) 1.79964(3) 0.058874(13) 0.01891(9) Uani 1 1 d .
O1 O 0.07236(12) 1.7018(5) -0.01524(18) 0.0293(9) Uani 1 1 d .
O2 O 0.03774(15) 1.6034(6) -0.1062(2) 0.0437(12) Uani 1 1 d .
O3 O 0.18720(13) 1.6057(5) 0.08210(19) 0.0317(10) Uani 1 1 d .
O4 O 0.20938(15) 1.3726(5) 0.1137(2) 0.0441(13) Uani 1 1 d .
N1 N 0.18733(15) 1.9346(5) 0.1519(2) 0.0242(11) Uani 1 1 d .
N2 N 0.20438(14) 1.9318(5) 0.0490(2) 0.0206(10) Uani 1 1 d .
N3 N 0.14350(15) 1.7820(5) -0.0410(2) 0.0238(11) Uani 1 1 d .
N4 N 0.09898(14) 2.0613(5) 0.0362(2) 0.0243(11) Uani 1 1 d .
N5 N 0.07097(14) 1.8516(5) 0.0988(2) 0.0203(11) Uani 1 1 d .
N6 N 0.12009(14) 1.5976(5) 0.1227(2) 0.0211(10) Uani 1 1 d .
C1 C 0.18018(19) 1.9255(7) 0.2042(3) 0.0301(14) Uani 1 1 d .
H1A H 0.1551 1.8683 0.2055 0.036 Uiso 1 1 calc R
C2 C 0.2075(2) 1.9950(8) 0.2555(3) 0.0356(16) Uani 1 1 d .
H2A H 0.2015 1.9845 0.2916 0.043 Uiso 1 1 calc R
C3 C 0.2435(2) 2.0797(8) 0.2541(3) 0.0415(18) Uani 1 1 d .
H3A H 0.2625 2.1296 0.2891 0.050 Uiso 1 1 calc R
C4 C 0.2517(2) 2.0917(7) 0.2013(3) 0.0339(15) Uani 1 1 d .
H4A H 0.2764 2.1501 0.1994 0.041 Uiso 1 1 calc R
C5 C 0.22298(18) 2.0163(7) 0.1506(3) 0.0244(13) Uani 1 1 d .
C6 C 0.23135(17) 2.0208(7) 0.0926(3) 0.0241(13) Uani 1 1 d .
C7 C 0.26585(18) 2.1055(7) 0.0853(3) 0.0311(15) Uani 1 1 d .
H7A H 0.2840 2.1693 0.1165 0.037 Uiso 1 1 calc R
C8 C 0.27357(19) 2.0965(8) 0.0329(3) 0.0355(16) Uani 1 1 d .
H8A H 0.2973 2.1538 0.0274 0.043 Uiso 1 1 calc R
C9 C 0.24698(19) 2.0044(7) -0.0119(3) 0.0327(15) Uani 1 1 d .
H9A H 0.2523 1.9967 -0.0485 0.039 Uiso 1 1 calc R
C10 C 0.21232(18) 1.9226(7) -0.0032(3) 0.0234(13) Uani 1 1 d .
C11 C 0.18172(19) 1.8247(6) -0.0499(3) 0.0246(13) Uani 1 1 d .
C12 C 0.1908(2) 1.7746(8) -0.0992(3) 0.0352(16) Uani 1 1 d .
H12A H 0.2177 1.8050 -0.1053 0.042 Uiso 1 1 calc R
C13 C 0.1604(2) 1.6800(8) -0.1392(3) 0.0401(18) Uani 1 1 d .
H13A H 0.1669 1.6417 -0.1723 0.048 Uiso 1 1 calc R
C14 C 0.1207(2) 1.6403(7) -0.1316(3) 0.0362(16) Uani 1 1 d .
H14A H 0.0989 1.5782 -0.1599 0.043 Uiso 1 1 calc R
C15 C 0.11345(19) 1.6933(7) -0.0820(3) 0.0277(13) Uani 1 1 d .
C16 C 0.0702(2) 1.6624(6) -0.0684(3) 0.0277(14) Uani 1 1 d .
C21 C 0.1141(2) 2.1661(7) 0.0068(3) 0.0292(15) Uani 1 1 d .
H21A H 0.1388 2.1403 -0.0054 0.035 Uiso 1 1 calc R
C22 C 0.0958(2) 2.3077(7) -0.0064(3) 0.0340(15) Uani 1 1 d .
H22A H 0.1075 2.3781 -0.0272 0.041 Uiso 1 1 calc R
C23 C 0.0600(2) 2.3458(7) 0.0113(3) 0.0360(17) Uani 1 1 d .
H23A H 0.0466 2.4431 0.0027 0.043 Uiso 1 1 calc R
C24 C 0.04397(19) 2.2395(7) 0.0417(3) 0.0292(15) Uani 1 1 d .
H24A H 0.0197 2.2640 0.0548 0.035 Uiso 1 1 calc R
C25 C 0.06360(17) 2.0982(6) 0.0528(2) 0.0214(12) Uani 1 1 d .
C26 C 0.04620(17) 1.9791(7) 0.0826(2) 0.0219(13) Uani 1 1 d .
C27 C 0.00472(18) 1.9925(7) 0.0905(3) 0.0292(14) Uani 1 1 d .
H27A H -0.0127 2.0822 0.0785 0.035 Uiso 1 1 calc R
C28 C -0.0112(2) 1.8756(8) 0.1159(3) 0.0360(16) Uani 1 1 d .
H28A H -0.0394 1.8845 0.1216 0.043 Uiso 1 1 calc R
C29 C 0.01409(19) 1.7465(7) 0.1327(3) 0.0300(15) Uani 1 1 d .
H29A H 0.0034 1.6645 0.1497 0.036 Uiso 1 1 calc R
C30 C 0.05557(18) 1.7371(6) 0.1245(3) 0.0241(13) Uani 1 1 d .
C31 C 0.08484(18) 1.6018(7) 0.1422(2) 0.0228(13) Uani 1 1 d .
C32 C 0.0769(2) 1.4859(7) 0.1760(3) 0.0318(15) Uani 1 1 d .
H32A H 0.0523 1.4916 0.1902 0.038 Uiso 1 1 calc R
C33 C 0.1051(2) 1.3626(8) 0.1889(3) 0.0377(16) Uani 1 1 d .
H33A H 0.1002 1.2815 0.2119 0.045 Uiso 1 1 calc R
C34 C 0.1413(2) 1.3573(7) 0.1678(3) 0.0338(15) Uani 1 1 d .
H34A H 0.1612 1.2729 0.1761 0.041 Uiso 1 1 calc R
C35 C 0.14730(18) 1.4760(7) 0.1350(2) 0.0221(13) Uani 1 1 d .
C36 C 0.18478(18) 1.4810(7) 0.1087(3) 0.0259(14) Uani 1 1 d .
S S 0.12472(6) 1.7942(2) 0.33117(8) 0.0430(4) Uani 1 1 d .
F1 F 0.07684(15) 2.0381(5) 0.3242(2) 0.0624(13) Uani 1 1 d .
F3 F 0.0995(2) 2.0068(8) 0.2522(3) 0.147(3) Uani 1 1 d .
O11 O 0.1630(2) 1.8857(8) 0.3654(3) 0.115(3) Uani 1 1 d .
O12 O 0.13567(17) 1.7083(6) 0.2884(2) 0.0581(15) Uani 1 1 d .
O13 O 0.1032(3) 1.7240(7) 0.3644(4) 0.119(3) Uani 1 1 d .
C C 0.0866(3) 1.9386(10) 0.2898(3) 0.051(2) Uani 1 1 d .
F2 F 0.04598(18) 1.8705(9) 0.2598(3) 0.126(3) Uani 1 1 d .
O14 O 0.0000 1.389(3) 0.2500 0.265(12) Uani 1 2 d S
H2O H 0.0000 1.2932 0.2500 0.050 Uiso 1 2 d S
H1O H 0.0131 1.4558 0.2712 0.050 Uiso 0.50 1 d P

loop_
_atom_site_aniso_label
_atom_site_aniso_U_11
_atom_site_aniso_U_22
_atom_site_aniso_U_33
_atom_site_aniso_U_23
_atom_site_aniso_U_13
_atom_site_aniso_U_12
Eu 0.01869(13) 0.01729(16) 0.02325(15) 0.00189(15) 0.01050(10) 0.00145(14)
O1 0.027(2) 0.029(2) 0.032(2) -0.003(2) 0.0101(18) -0.0032(19)
O2 0.042(3) 0.045(3) 0.037(3) -0.008(2) 0.004(2) -0.010(2)
O3 0.030(2) 0.026(3) 0.049(3) 0.012(2) 0.025(2) 0.0116(19)
O4 0.052(3) 0.033(3) 0.058(3) 0.021(2) 0.032(3) 0.023(2)
N1 0.025(2) 0.021(3) 0.028(3) 0.001(2) 0.012(2) -0.001(2)
N2 0.022(2) 0.016(3) 0.028(3) 0.003(2) 0.014(2) 0.005(2)
N3 0.030(2) 0.019(3) 0.027(3) 0.003(2) 0.015(2) 0.007(2)
N4 0.023(2) 0.019(3) 0.033(3) 0.007(2) 0.013(2) 0.003(2)
N5 0.019(2) 0.020(3) 0.023(3) -0.002(2) 0.008(2) -0.0020(19)
N6 0.023(2) 0.018(3) 0.022(3) 0.000(2) 0.008(2) -0.001(2)
C1 0.030(3) 0.032(4) 0.031(4) -0.001(3) 0.015(3) -0.004(3)
C2 0.041(4) 0.043(4) 0.022(3) 0.001(3) 0.010(3) 0.000(3)
C3 0.037(4) 0.045(5) 0.032(4) -0.005(3) -0.001(3) -0.010(3)
C4 0.029(3) 0.033(4) 0.038(4) 0.003(3) 0.009(3) -0.004(3)
C5 0.020(3) 0.021(3) 0.030(3) 0.005(3) 0.006(3) 0.006(2)
C6 0.019(3) 0.022(3) 0.033(3) 0.003(3) 0.012(3) 0.005(2)
C7 0.023(3) 0.021(4) 0.051(4) 0.003(3) 0.015(3) -0.002(3)
C8 0.024(3) 0.034(4) 0.054(5) 0.011(4) 0.021(3) -0.003(3)
C9 0.030(3) 0.038(4) 0.038(4) 0.015(4) 0.023(3) 0.010(3)
C10 0.027(3) 0.020(3) 0.029(3) 0.009(3) 0.017(3) 0.009(3)
C11 0.033(3) 0.017(4) 0.028(3) 0.008(3) 0.015(3) 0.009(3)
C12 0.042(4) 0.039(4) 0.031(4) 0.009(3) 0.020(3) 0.017(3)
C13 0.052(4) 0.046(5) 0.028(4) 0.003(3) 0.022(3) 0.023(4)
C14 0.052(4) 0.027(4) 0.026(4) -0.001(3) 0.010(3) 0.011(3)
C15 0.038(3) 0.015(3) 0.026(3) 0.006(3) 0.007(3) 0.008(3)
C16 0.031(3) 0.016(4) 0.031(4) 0.005(3) 0.005(3) 0.006(2)
C21 0.030(3) 0.025(4) 0.039(4) 0.007(3) 0.019(3) 0.005(3)
C22 0.037(3) 0.022(4) 0.044(4) 0.008(3) 0.014(3) 0.001(3)
C23 0.035(4) 0.020(4) 0.049(4) 0.006(3) 0.010(3) 0.009(3)
C24 0.026(3) 0.020(4) 0.042(4) -0.002(3) 0.012(3) 0.002(2)
C25 0.021(3) 0.014(3) 0.027(3) -0.003(3) 0.006(2) 0.001(2)
C26 0.021(3) 0.020(3) 0.026(3) -0.003(3) 0.010(2) 0.002(2)
C27 0.025(3) 0.023(4) 0.043(4) -0.001(3) 0.015(3) 0.007(3)
C28 0.032(3) 0.038(4) 0.049(4) -0.002(3) 0.027(3) 0.000(3)
C29 0.029(3) 0.028(4) 0.040(4) -0.002(3) 0.021(3) -0.005(3)
C30 0.026(3) 0.020(3) 0.029(3) -0.002(3) 0.012(3) -0.004(2)
C31 0.027(3) 0.023(4) 0.022(3) -0.001(3) 0.013(3) -0.001(3)
C32 0.033(3) 0.032(4) 0.038(4) 0.008(3) 0.022(3) 0.002(3)
C33 0.040(4) 0.034(4) 0.042(4) 0.014(3) 0.018(3) -0.006(3)
C34 0.035(3) 0.025(4) 0.038(4) 0.009(3) 0.009(3) 0.006(3)
C35 0.025(3) 0.018(3) 0.023(3) 0.002(3) 0.008(2) -0.001(2)
C36 0.028(3) 0.022(4) 0.027(3) 0.004(3) 0.009(3) 0.004(3)
S 0.0578(11) 0.0352(11) 0.0424(10) 0.0059(9) 0.0257(9) 0.0125(10)
F1 0.075(3) 0.042(3) 0.082(3) 0.002(2) 0.042(3) 0.017(2)
F3 0.208(7) 0.139(6) 0.170(6) 0.128(5) 0.161(6) 0.127(5)
O11 0.081(5) 0.081(5) 0.124(6) -0.043(5) -0.040(4) 0.025(4)
O12 0.069(3) 0.057(4) 0.058(3) -0.004(3) 0.035(3) 0.026(3)
O13 0.191(8) 0.072(5) 0.166(7) 0.064(5) 0.153(7) 0.068(5)
C 0.054(5) 0.065(6) 0.039(4) 0.002(4) 0.021(4) 0.019(4)
F2 0.064(4) 0.186(7) 0.091(5) -0.051(5) -0.017(3) 0.027(4)
O14 0.099(9) 0.63(4) 0.103(10) 0.000 0.084(9) 0.000

loop_
_atom_type_symbol
_atom_type_description
_atom_type_scat_dispersion_real
_atom_type_scat_dispersion_imag
_atom_type_scat_source
C C 0.0033 0.0016 'International Tables Vol C Tables 4.2.6.8 and 6.1.1.4'
H H 0.0000 0.0000 'International Tables Vol C Tables 4.2.6.8 and 6.1.1.4'
N N 0.0061 0.0033 'International Tables Vol C Tables 4.2.6.8 and 6.1.1.4'
O O 0.0106 0.0060 'International Tables Vol C Tables 4.2.6.8 and 6.1.1.4'
F F 0.0171 0.0103 'International Tables Vol C Tables 4.2.6.8 and 6.1.1.4'
S S 0.1246 0.1234 'International Tables Vol C Tables 4.2.6.8 and 6.1.1.4'
Eu Eu -0.1578 3.6682 'International Tables Vol C Tables 4.2.6.8 and 6.1.1.4'

loop_
_geom_angle_atom_site_label_1
_geom_angle_atom_site_label_2
_geom_angle_atom_site_label_3
_geom_angle
O3 Eu O1 104.52(15)
O3 Eu N3 83.03(14)
O1 Eu N3 66.00(14)
O3 Eu N6 65.96(14)
O1 Eu N6 84.50(14)
N3 Eu N6 130.17(15)
O3 Eu N1 87.34(15)
O1 Eu N1 163.64(14)
N3 Eu N1 127.69(15)
N6 Eu N1 90.30(15)
O3 Eu N4 162.61(14)
O1 Eu N4 88.78(15)
N3 Eu N4 92.50(15)
N6 Eu N4 127.58(14)
N1 Eu N4 82.11(15)
O3 Eu N2 78.80(13)
O1 Eu N2 128.95(14)
N3 Eu N2 63.91(15)
N6 Eu N2 137.28(14)
N1 Eu N2 63.78(14)
N4 Eu N2 84.13(14)
O3 Eu N5 129.18(14)
O1 Eu N5 77.12(14)
N3 Eu N5 136.82(14)
N6 Eu N5 63.67(14)
N1 Eu N5 86.66(14)
N4 Eu N5 64.15(14)
N2 Eu N5 139.69(14)
O3 Eu C36 18.64(13)
O1 Eu C36 97.36(15)
N3 Eu C36 95.64(15)
N6 Eu C36 47.52(14)
N1 Eu C36 90.44(15)
N4 Eu C36 171.29(15)
N2 Eu C36 96.66(14)
N5 Eu C36 111.11(14)
O3 Eu C16 96.20(15)
O1 Eu C16 18.84(14)
N3 Eu C16 47.50(15)
N6 Eu C16 96.40(15)
N1 Eu C16 173.24(15)
N4 Eu C16 93.04(14)
N2 Eu C16 111.19(15)
N5 Eu C16 95.48(15)
C36 Eu C16 94.75(14)
C16 O1 Eu 126.0(3)
C36 O3 Eu 126.6(3)
C5 N1 C1 117.9(5)
C5 N1 Eu 121.2(4)
C1 N1 Eu 121.0(4)
C6 N2 C10 118.5(5)
C6 N2 Eu 121.5(3)
C10 N2 Eu 119.8(4)
C11 N3 C15 119.0(5)
C11 N3 Eu 122.3(4)
C15 N3 Eu 116.6(4)
C25 N4 C21 117.9(5)
C25 N4 Eu 120.8(4)
C21 N4 Eu 121.3(3)
C26 N5 C30 119.3(4)
C26 N5 Eu 119.7(3)
C30 N5 Eu 119.3(3)
C35 N6 C31 119.1(5)
C35 N6 Eu 117.5(3)
C31 N6 Eu 123.2(4)
N1 C1 C2 123.1(6)
C3 C2 C1 119.2(6)
C2 C3 C4 119.2(6)
C3 C4 C5 119.0(6)
N1 C5 C4 121.6(5)
N1 C5 C6 117.1(5)
C4 C5 C6 121.2(5)
N2 C6 C7 122.1(5)
N2 C6 C5 115.6(5)
C7 C6 C5 122.2(5)
C8 C7 C6 119.2(6)
C7 C8 C9 119.8(6)
C8 C9 C10 119.3(6)
N2 C10 C9 121.1(6)
N2 C10 C11 116.7(5)
C9 C10 C11 122.2(5)
N3 C11 C12 120.7(6)
N3 C11 C10 115.3(5)
C12 C11 C10 124.0(5)
C13 C12 C11 119.1(6)
C12 C13 C14 120.6(6)
C15 C14 C13 117.7(6)
N3 C15 C14 122.8(6)
N3 C15 C16 113.5(5)
C14 C15 C16 123.7(6)
O2 C16 O1 125.8(6)
O2 C16 C15 119.7(6)
O1 C16 C15 114.6(5)
O2 C16 Eu 160.7(5)
O1 C16 Eu 35.1(3)
C15 C16 Eu 79.5(3)
N4 C21 C22 123.4(5)
C21 C22 C23 118.5(6)
C22 C23 C24 118.9(6)
C25 C24 C23 119.5(6)
N4 C25 C24 121.7(5)
N4 C25 C26 116.9(5)
C24 C25 C26 121.3(5)
N5 C26 C27 120.6(5)
N5 C26 C25 117.3(4)
C27 C26 C25 122.0(5)
C28 C27 C26 120.1(6)
C29 C28 C27 119.3(5)
C28 C29 C30 119.2(6)
N5 C30 C29 121.5(5)
N5 C30 C31 116.4(5)
C29 C30 C31 122.1(5)
N6 C31 C32 121.6(5)
N6 C31 C30 115.5(5)
C32 C31 C30 122.9(5)
C33 C32 C31 118.8(5)
C32 C33 C34 119.5(6)
C35 C34 C33 118.5(6)
N6 C35 C34 122.4(5)
N6 C35 C36 114.5(5)
C34 C35 C36 123.0(5)
O4 C36 O3 125.3(5)
O4 C36 C35 119.9(5)
O3 C36 C35 114.7(5)
O4 C36 Eu 158.9(4)
O3 C36 Eu 34.8(2)
C35 C36 Eu 80.4(3)
O13 S O12 118.4(4)
O13 S O11 114.4(6)
O12 S O11 110.1(4)
O13 S C 105.8(4)
O12 S C 105.7(3)
O11 S C 100.2(4)
F3 C F1 109.3(7)
F3 C F2 108.3(8)
F1 C F2 104.0(6)
F3 C S 114.3(5)
F1 C S 113.0(5)
F2 C S 107.3(6)

loop_
_geom_bond_atom_site_label_1
_geom_bond_atom_site_label_2
_geom_bond_distance
Eu O3 2.303(4)
Eu O1 2.312(4)
Eu N3 2.499(4)
Eu N6 2.505(5)
Eu N1 2.551(5)
Eu N4 2.555(5)
Eu N2 2.559(4)
Eu N5 2.567(4)
Eu C36 3.243(6)
Eu C16 3.249(6)
O1 C16 1.297(7)
O2 C16 1.219(7)
O3 C36 1.291(7)
O4 C36 1.213(7)
N1 C5 1.347(7)
N1 C1 1.351(7)
N2 C6 1.344(7)
N2 C10 1.360(7)
N3 C11 1.350(7)
N3 C15 1.350(7)
N4 C25 1.349(7)
N4 C21 1.351(7)
N5 C26 1.350(7)
N5 C30 1.362(7)
N6 C35 1.343(7)
N6 C31 1.349(6)
C1 C2 1.372(8)
C2 C3 1.371(8)
C3 C4 1.380(9)
C4 C5 1.402(8)
C5 C6 1.501(8)
C6 C7 1.382(7)
C7 C8 1.362(8)
C8 C9 1.373(9)
C9 C10 1.387(7)
C10 C11 1.474(8)
C11 C12 1.381(8)
C12 C13 1.375(9)
C13 C14 1.374(9)
C14 C15 1.369(8)
C15 C16 1.535(8)
C21 C22 1.370(8)
C22 C23 1.379(8)
C23 C24 1.391(9)
C24 C25 1.379(8)
C25 C26 1.482(8)
C26 C27 1.392(7)
C27 C28 1.381(9)
C28 C29 1.371(9)
C29 C30 1.391(7)
C30 C31 1.480(8)
C31 C32 1.384(8)
C32 C33 1.375(8)
C33 C34 1.401(8)
C34 C35 1.364(8)
C35 C36 1.522(7)
S O13 1.365(6)
S O12 1.412(5)
S O11 1.446(7)
S C 1.795(8)
F1 C 1.315(8)
F3 C 1.264(8)
C F2 1.368(9)
